data_1509825
loop_
_publ_author_name
'Rosenstingl, J.'

_publ_section_title
;
 Synthese und Kristallstrukturbestimmung von Ag3 As S4 (ein Vertreter des
 Strukturtyps Enargit, Cu3 As S4)
;
_journal_name_full
;
Oesterreische Akademie der Wissenschaften, Mathematich-Naturwissenschaftliche
 Klasse, Sitzungsberichte
;
_journal_page_first 27
_journal_page_last 30
_journal_volume 130
_journal_year 1993
_chemical_formula_sum 'Ag3 As S4'
_space_group_IT_number 31
_symmetry_space_group_name_Hall 'P 2ac -2'
_symmetry_space_group_name_H-M 'P m n 21'
_cell_angle_alpha 90
_cell_angle_beta 90
_cell_angle_gamma 90
_cell_formula_units_Z 2
_cell_length_a 7.801
_cell_length_b 6.973
_cell_length_c 6.567
_cell_volume 357.221
_citation_journal_id_ASTM OAWCAY
_cod_data_source_file silver3-x_10.cif
_cod_data_source_block Ag3As1S4
_cod_original_formula_sum 'Ag3 As1 S4'
_cod_database_code 1509825

loop_
_symmetry_equiv_pos_as_xyz
x,y,z
-x+1/2,-y,z+1/2
-x,y,z
x+1/2,-y,z+1/2

loop_
_atom_site_label
_atom_site_type_symbol
_atom_site_fract_x
_atom_site_fract_y
_atom_site_fract_z
_atom_site_occupancy
_atom_site_U_iso_or_equiv
As1 As+5 0 0.8096 0 1 0.0
S3 S-2 0.2724 0.3451 0.6038 1 0.0
S2 S-2 0 0.0946 0.1348 1 0.0
Ag2 Ag+1 0.2297 0.3023 0.98 1 0.0
S1 S-2 0 0.8121 0.6708 1 0.0
Ag1 Ag+1 0 0.1487 0.5289 1 0.0
